data_4515641
loop_
_publ_author_name
'Ding, Linlin'
'Sui, Xianwei'
'Gu, Zhenhua'

_publ_section_title
;
 Enantioselective Synthesis of Biaryl Atropisomers via
 Pd/Norbornene-Catalyzed Three-Component Cross-Couplings
;
_journal_issue 6
_journal_name_full 'ACS Catalysis'
_journal_page_first 5630
_journal_paper_doi 10.1021/acscatal.8b01037
_journal_volume 8
_journal_year 2018
_chemical_absolute_configuration ad
_chemical_formula_moiety 'C39 H46 Cl2 N P Pd, 2(C H2 Cl2)'
_chemical_formula_sum 'C41 H50 Cl6 N P Pd'
_chemical_formula_weight 906.89
_space_group_crystal_system orthorhombic
_space_group_IT_number 19
_space_group_name_Hall 'P 2ac 2ab'
_space_group_name_H-M_alt 'P 21 21 21'
_atom_sites_solution_hydrogens geom
_atom_sites_solution_primary direct
_audit_creation_date 2018-02-23
_audit_creation_method
;
Olex2 1.2
(compiled 2017.08.10 svn.r3458 for OlexSys, GUI svn.r5381)
;
_cell_angle_alpha 90
_cell_angle_beta 90
_cell_angle_gamma 90
_cell_formula_units_Z 4
_cell_length_a 13.8095(6)
_cell_length_b 15.6122(6)
_cell_length_c 19.5369(9)
_cell_measurement_reflns_used 6734
_cell_measurement_temperature 100.01(10)
_cell_measurement_theta_max 29.0220
_cell_measurement_theta_min 2.2290
_cell_volume 4212.1(3)
_computing_cell_refinement 'CrysAlisPro 1.171.38.43f (Rigaku OD, 2015)'
_computing_data_collection 'CrysAlisPro 1.171.38.43f (Rigaku OD, 2015)'
_computing_data_reduction 'CrysAlisPro 1.171.38.43f (Rigaku OD, 2015)'
_computing_molecular_graphics 'Olex2 (Dolomanov et al., 2009)'
_computing_publication_material 'Olex2 (Dolomanov et al., 2009)'
_computing_structure_refinement 'ShelXL (Sheldrick, 2015)'
_computing_structure_solution 'ShelXS (Sheldrick, 2008)'
_diffrn_ambient_environment N~2~
_diffrn_ambient_temperature 100.01(10)
_diffrn_detector 'CCD plate'
_diffrn_detector_area_resol_mean 5.2684
_diffrn_detector_type AtlasS2
_diffrn_measured_fraction_theta_full 0.999
_diffrn_measured_fraction_theta_max 0.999
_diffrn_measurement_details
;
List of Runs (angles in degrees, time in seconds):

  # Type    Start    End  Width  t~exp~   \w     \q     \k     \f   Frames
--------------------------------------------------------------------------
  1  \w    -35.00  63.00   1.00   15.00    --  -11.59  37.00  90.00   98
  2  \w    -42.00   7.00   1.00   15.00    --   11.74 -37.00 -90.00   49
;
_diffrn_measurement_device 'four-circle diffractometer'
_diffrn_measurement_device_type 'SuperNova, Dual, Cu at zero, AtlasS2'
_diffrn_measurement_method '\w scans'
_diffrn_orient_matrix_type 'CrysAlisPro convention (1999,Acta A55,543-557)'
_diffrn_orient_matrix_UB_11 -0.0000075000
_diffrn_orient_matrix_UB_12 -0.0291841000
_diffrn_orient_matrix_UB_13 0.0278496000
_diffrn_orient_matrix_UB_21 0.0306722000
_diffrn_orient_matrix_UB_22 0.0279546000
_diffrn_orient_matrix_UB_23 0.0186974000
_diffrn_orient_matrix_UB_31 -0.0411477000
_diffrn_orient_matrix_UB_32 0.0208404000
_diffrn_orient_matrix_UB_33 0.0138862000
_diffrn_radiation_monochromator mirror
_diffrn_radiation_probe x-ray
_diffrn_radiation_type MoK\a
_diffrn_radiation_wavelength 0.71073
_diffrn_reflns_av_R_equivalents 0.0356
_diffrn_reflns_av_unetI/netI 0.0621
_diffrn_reflns_Laue_measured_fraction_full 0.999
_diffrn_reflns_Laue_measured_fraction_max 0.999
_diffrn_reflns_limit_h_max 16
_diffrn_reflns_limit_h_min -16
_diffrn_reflns_limit_k_max 18
_diffrn_reflns_limit_k_min -18
_diffrn_reflns_limit_l_max 23
_diffrn_reflns_limit_l_min -14
_diffrn_reflns_number 14206
_diffrn_reflns_point_group_measured_fraction_full 0.987
_diffrn_reflns_point_group_measured_fraction_max 0.987
_diffrn_reflns_theta_full 24.996
_diffrn_reflns_theta_max 24.996
_diffrn_reflns_theta_min 1.969
_diffrn_source 'micro-focus sealed X-ray tube'
_diffrn_source_type 'SuperNova (Mo) X-ray Source'
_exptl_absorpt_coefficient_mu 0.889
_exptl_absorpt_correction_T_max 1.00000
_exptl_absorpt_correction_T_min 0.89325
_exptl_absorpt_correction_type multi-scan
_exptl_absorpt_process_details
;
CrysAlisPro 1.171.38.43f (Rigaku Oxford Diffraction, 2015)
Empirical absorption correction using spherical harmonics,
 implemented in SCALE3 ABSPACK scaling algorithm.
;
_exptl_crystal_colour colourless
_exptl_crystal_colour_primary colourless
_exptl_crystal_density_diffrn 1.430
_exptl_crystal_description block
_exptl_crystal_F_000 1864
_exptl_crystal_size_max 0.13
_exptl_crystal_size_mid 0.12
_exptl_crystal_size_min 0.11
_refine_diff_density_max 0.625
_refine_diff_density_min -0.517
_refine_diff_density_rms 0.079
_refine_ls_abs_structure_details
;
 Flack x determined using 2643 quotients [(I+)-(I-)]/[(I+)+(I-)]
 (Parsons, Flack and Wagner, Acta Cryst. B69 (2013) 249-259).
;
_refine_ls_abs_structure_Flack -0.05(2)
_refine_ls_extinction_method none
_refine_ls_goodness_of_fit_ref 1.030
_refine_ls_hydrogen_treatment constr
_refine_ls_matrix_type full
_refine_ls_number_parameters 461
_refine_ls_number_reflns 7333
_refine_ls_number_restraints 0
_refine_ls_restrained_S_all 1.030
_refine_ls_R_factor_all 0.0442
_refine_ls_R_factor_gt 0.0387
_refine_ls_shift/su_max 0.001
_refine_ls_shift/su_mean 0.000
_refine_ls_structure_factor_coef Fsqd
_refine_ls_weighting_details 'w=1/[\s^2^(Fo^2^)+(0.0335P)^2^+1.2289P] where P=(Fo^2^+2Fc^2^)/3'
_refine_ls_weighting_scheme calc
_refine_ls_wR_factor_gt 0.0796
_refine_ls_wR_factor_ref 0.0827
_reflns_Friedel_coverage 0.773
_reflns_Friedel_fraction_full 0.972
_reflns_Friedel_fraction_max 0.972
_reflns_number_gt 6733
_reflns_number_total 7333
_reflns_threshold_expression 'I > 2\s(I)'
_cod_data_source_file cs8b01037_si_003.cif
_cod_data_source_block exp_1201
_cod_database_code 4515641
_shelx_shelxl_version_number 2017/1
_shelx_space_group_comment
;
The symmetry employed for this shelxl refinement is uniquely defined
by the following loop, which should always be used as a source of
symmetry information in preference to the above space-group names.
They are only intended as comments.
;
_shelx_estimated_absorpt_t_max 0.909
_shelx_estimated_absorpt_t_min 0.893
_reflns_odcompleteness_completeness 99.85
_reflns_odcompleteness_iscentric 1
_reflns_odcompleteness_theta 26.32
_olex2_refinement_description
;
1. Fixed Uiso
 At 1.2 times of:
  All C(H) groups, All C(H,H) groups
 At 1.5 times of:
  All C(H,H,H) groups
2.a Ternary CH refined with riding coordinates:
 C14(H14)
2.b Secondary CH2 refined with riding coordinates:
 C40(H40A,H40B), C39(H39A,H39B)
2.c Aromatic/amide H refined with riding coordinates:
 C26(H26), C36(H36), C25(H25), C2(H2), C33(H33), C29(H29), C4(H4), C6(H6),
 C30(H30), C34(H34), C35(H35), C20(H20), C23(H23), C22(H22), C21(H21)
2.d Idealised Me refined as rotating group:
 C37(H37A,H37B,H37C), C16(H16A,H16B,H16C), C38(H38A,H38B,H38C), C12(H12A,H12B,
 H12C), C9(H9A,H9B,H9C), C13(H13A,H13B,H13C), C15(H15A,H15B,H15C), C8(H8A,H8B,
 H8C), C10(H10A,H10B,H10C), C11(H11A,H11B,H11C)
;
_olex2_submission_special_instructions 'No special instructions were received'
_oxdiff_exptl_absorpt_empirical_details
;
Empirical correction (ABSPACK) includes:
- Absorption correction using spherical harmonics
- Frame scaling
- Detector area scaling
;
_oxdiff_exptl_absorpt_empirical_full_max 1.174
_oxdiff_exptl_absorpt_empirical_full_min 0.835

loop_
_space_group_symop_operation_xyz
'x, y, z'
'-x+1/2, -y, z+1/2'
'-x, y+1/2, -z+1/2'
'x+1/2, -y+1/2, -z'

loop_
_atom_site_label
_atom_site_type_symbol
_atom_site_fract_x
_atom_site_fract_y
_atom_site_fract_z
_atom_site_U_iso_or_equiv
_atom_site_adp_type
_atom_site_occupancy
_atom_site_site_symmetry_order
_atom_site_calc_flag
_atom_site_refinement_flags_posn
Pd01 Pd 0.50956(3) 0.26004(2) 0.41768(2) 0.01056(11) Uani 1 1 d .
Cl2 Cl 0.54516(10) 0.17231(9) 0.51325(7) 0.0164(3) Uani 1 1 d .
Cl1 Cl 0.52021(11) 0.14031(8) 0.34437(7) 0.0180(3) Uani 1 1 d .
P1 P 0.47253(10) 0.33882(9) 0.32723(7) 0.0108(3) Uani 1 1 d .
Cl5 Cl 0.73366(14) 0.62611(14) 0.57255(12) 0.0507(5) Uani 1 1 d .
Cl4 Cl 0.51692(16) -0.09332(13) 0.49086(10) 0.0553(6) Uani 1 1 d .
Cl6 Cl 0.64109(16) 0.77099(15) 0.64010(11) 0.0570(6) Uani 1 1 d .
Cl3 Cl 0.7089(2) -0.0789(2) 0.4338(2) 0.1139(14) Uani 1 1 d .
N1 N 0.3460(3) 0.3552(3) 0.5268(2) 0.0146(11) Uani 1 1 d .
C1 C 0.3523(4) 0.3216(4) 0.2900(3) 0.0129(13) Uani 1 1 d .
C31 C 0.6480(4) 0.3653(4) 0.5572(3) 0.0166(14) Uani 1 1 d .
C37 C 0.2972(4) 0.3621(4) 0.4611(3) 0.0158(14) Uani 1 1 d .
H37A H 0.231554 0.342625 0.465612 0.024 Uiso 1 1 calc GR
H37B H 0.330288 0.327532 0.427893 0.024 Uiso 1 1 calc GR
H37C H 0.297404 0.420807 0.446402 0.024 Uiso 1 1 calc GR
C26 C 0.4462(4) 0.5189(4) 0.3167(3) 0.0150(13) Uani 1 1 d .
H26 H 0.442566 0.511868 0.269486 0.018 Uiso 1 1 calc R
C27 C 0.5066(4) 0.3800(3) 0.4743(3) 0.0103(11) Uani 1 1 d .
C32 C 0.6122(4) 0.3872(4) 0.4919(3) 0.0138(13) Uani 1 1 d .
C36 C 0.7468(4) 0.3710(4) 0.5716(3) 0.0204(14) Uani 1 1 d .
H36 H 0.769054 0.355715 0.614881 0.024 Uiso 1 1 calc R
C25 C 0.4307(4) 0.5976(4) 0.3447(3) 0.0166(14) Uani 1 1 d .
H25 H 0.415675 0.643783 0.316581 0.020 Uiso 1 1 calc R
C2 C 0.2788(4) 0.3812(4) 0.2977(3) 0.0144(13) Uani 1 1 d .
H2 H 0.291889 0.432292 0.320361 0.017 Uiso 1 1 calc R
C33 C 0.6795(4) 0.4166(4) 0.4437(3) 0.0159(13) Uani 1 1 d .
H33 H 0.658093 0.432684 0.400411 0.019 Uiso 1 1 calc R
C29 C 0.4837(4) 0.3369(3) 0.5971(3) 0.0168(13) Uani 1 1 d .
H29 H 0.442888 0.320814 0.632752 0.020 Uiso 1 1 calc R
C18 C 0.4767(4) 0.4559(3) 0.4286(3) 0.0115(12) Uani 1 1 d .
C4 C 0.1694(4) 0.2905(4) 0.2372(3) 0.0133(13) Uani 1 1 d .
H4 H 0.108048 0.279907 0.219483 0.016 Uiso 1 1 calc R
C5 C 0.2423(4) 0.2290(4) 0.2275(3) 0.0130(12) Uani 1 1 d .
C6 C 0.3336(3) 0.2459(4) 0.2549(3) 0.0122(12) Uani 1 1 d .
H6 H 0.382816 0.205843 0.249605 0.015 Uiso 1 1 calc R
C30 C 0.5796(4) 0.3401(4) 0.6081(3) 0.0171(14) Uani 1 1 d .
H30 H 0.602659 0.325047 0.651195 0.020 Uiso 1 1 calc R
C14 C 0.5548(4) 0.3258(4) 0.2536(3) 0.0152(13) Uani 1 1 d .
H14 H 0.540256 0.269091 0.234615 0.018 Uiso 1 1 calc R
C16 C 0.6605(4) 0.3227(5) 0.2740(3) 0.0233(16) Uani 1 1 d .
H16A H 0.679903 0.377579 0.291363 0.035 Uiso 1 1 calc GR
H16B H 0.699208 0.308366 0.234852 0.035 Uiso 1 1 calc GR
H16C H 0.669421 0.280032 0.308898 0.035 Uiso 1 1 calc GR
C34 C 0.7772(4) 0.4222(4) 0.4590(3) 0.0197(14) Uani 1 1 d .
H34 H 0.820150 0.441931 0.425903 0.024 Uiso 1 1 calc R
C17 C 0.4679(4) 0.4478(3) 0.3586(3) 0.0111(12) Uani 1 1 d .
C3 C 0.1857(4) 0.3667(4) 0.2723(3) 0.0140(13) Uani 1 1 d .
C38 C 0.2836(4) 0.3312(4) 0.5844(3) 0.0224(14) Uani 1 1 d .
H38A H 0.217076 0.339893 0.572080 0.034 Uiso 1 1 calc GR
H38B H 0.299168 0.366080 0.623400 0.034 Uiso 1 1 calc GR
H38C H 0.293858 0.272020 0.595562 0.034 Uiso 1 1 calc GR
C28 C 0.4428(4) 0.3576(3) 0.5321(3) 0.0136(13) Uani 1 1 d .
C24 C 0.4372(4) 0.6092(3) 0.4162(3) 0.0163(13) Uani 1 1 d .
C35 C 0.8121(4) 0.3989(4) 0.5230(3) 0.0216(15) Uani 1 1 d .
H35 H 0.877847 0.401928 0.532849 0.026 Uiso 1 1 calc R
C20 C 0.4714(4) 0.5538(4) 0.5306(3) 0.0213(15) Uani 1 1 d .
H20 H 0.489721 0.509380 0.559521 0.026 Uiso 1 1 calc R
C19 C 0.4628(4) 0.5391(4) 0.4591(3) 0.0153(13) Uani 1 1 d .
C23 C 0.4197(4) 0.6900(4) 0.4456(3) 0.0233(15) Uani 1 1 d .
H23 H 0.403843 0.735981 0.417564 0.028 Uiso 1 1 calc R
C012 C 0.2262(4) 0.1474(4) 0.1852(3) 0.0170(13) Uani 1 1 d .
C7 C 0.1079(4) 0.4357(4) 0.2806(3) 0.0163(13) Uani 1 1 d .
C12 C 0.2620(5) 0.0687(4) 0.2243(4) 0.0279(16) Uani 1 1 d .
H12A H 0.327824 0.077591 0.238420 0.042 Uiso 1 1 calc GR
H12B H 0.258616 0.019247 0.195154 0.042 Uiso 1 1 calc GR
H12C H 0.222074 0.059758 0.263883 0.042 Uiso 1 1 calc GR
C9 C 0.1212(5) 0.5017(4) 0.2232(3) 0.0301(16) Uani 1 1 d .
H9A H 0.184691 0.526348 0.226218 0.045 Uiso 1 1 calc GR
H9B H 0.073377 0.545963 0.227702 0.045 Uiso 1 1 calc GR
H9C H 0.113761 0.473956 0.179610 0.045 Uiso 1 1 calc GR
C40 C 0.6049(5) -0.0258(4) 0.4553(4) 0.0301(17) Uani 1 1 d .
H40A H 0.578497 0.001354 0.414765 0.036 Uiso 1 1 calc R
H40B H 0.620393 0.018960 0.487993 0.036 Uiso 1 1 calc R
C22 C 0.4256(5) 0.7020(4) 0.5147(3) 0.0284(16) Uani 1 1 d .
H22 H 0.411738 0.755228 0.533635 0.034 Uiso 1 1 calc R
C13 C 0.2842(4) 0.1564(4) 0.1182(3) 0.0260(16) Uani 1 1 d .
H13A H 0.262585 0.206312 0.093855 0.039 Uiso 1 1 calc GR
H13B H 0.274348 0.106537 0.090315 0.039 Uiso 1 1 calc GR
H13C H 0.351825 0.162083 0.128648 0.039 Uiso 1 1 calc GR
C15 C 0.5367(5) 0.3893(4) 0.1949(3) 0.0266(16) Uani 1 1 d .
H15A H 0.469329 0.388620 0.182910 0.040 Uiso 1 1 calc GR
H15B H 0.574778 0.373071 0.155913 0.040 Uiso 1 1 calc GR
H15C H 0.554772 0.445857 0.209351 0.040 Uiso 1 1 calc GR
C8 C 0.1159(5) 0.4819(4) 0.3489(3) 0.0250(15) Uani 1 1 d .
H8A H 0.109395 0.441252 0.385523 0.037 Uiso 1 1 calc GR
H8B H 0.065463 0.524034 0.352381 0.037 Uiso 1 1 calc GR
H8C H 0.177799 0.509563 0.352041 0.037 Uiso 1 1 calc GR
C10 C 0.0060(5) 0.3975(4) 0.2762(4) 0.0353(17) Uani 1 1 d .
H10A H -0.003886 0.373591 0.231442 0.053 Uiso 1 1 calc GR
H10B H -0.041112 0.441575 0.284309 0.053 Uiso 1 1 calc GR
H10C H -0.000999 0.353314 0.310004 0.053 Uiso 1 1 calc GR
C21 C 0.4530(5) 0.6331(4) 0.5569(3) 0.0277(16) Uani 1 1 d .
H21 H 0.458595 0.641843 0.603778 0.033 Uiso 1 1 calc R
C11 C 0.1191(4) 0.1334(4) 0.1687(3) 0.0218(15) Uani 1 1 d .
H11A H 0.083218 0.127805 0.210487 0.033 Uiso 1 1 calc GR
H11B H 0.111957 0.082199 0.141947 0.033 Uiso 1 1 calc GR
H11C H 0.095047 0.181480 0.143189 0.033 Uiso 1 1 calc GR
C39 C 0.6793(5) 0.7252(5) 0.5614(4) 0.044(2) Uani 1 1 d .
H39A H 0.623782 0.718963 0.531448 0.052 Uiso 1 1 calc R
H39B H 0.724839 0.763692 0.539377 0.052 Uiso 1 1 calc R

loop_
_atom_site_aniso_label
_atom_site_aniso_U_11
_atom_site_aniso_U_22
_atom_site_aniso_U_33
_atom_site_aniso_U_23
_atom_site_aniso_U_13
_atom_site_aniso_U_12
Pd01 0.01176(19) 0.01063(19) 0.0093(2) 0.00029(17) -0.00072(17) 0.00081(18)
Cl2 0.0182(7) 0.0169(7) 0.0141(7) 0.0018(6) -0.0024(6) 0.0009(6)
Cl1 0.0256(8) 0.0135(6) 0.0148(7) -0.0017(6) -0.0031(6) 0.0046(7)
P1 0.0117(7) 0.0107(7) 0.0099(7) -0.0015(6) -0.0008(6) 0.0002(6)
Cl5 0.0483(11) 0.0528(12) 0.0510(14) -0.0044(11) -0.0104(11) 0.0088(10)
Cl4 0.0668(14) 0.0654(12) 0.0337(10) 0.0052(10) -0.0048(11) -0.0354(12)
Cl6 0.0609(12) 0.0540(13) 0.0561(14) -0.0059(12) -0.0102(11) 0.0149(12)
Cl3 0.0779(18) 0.085(2) 0.179(4) 0.053(2) 0.063(2) 0.0515(17)
N1 0.016(2) 0.015(3) 0.013(3) 0.002(2) 0.003(2) 0.001(2)
C1 0.012(3) 0.017(3) 0.009(3) 0.002(3) -0.004(2) 0.003(3)
C31 0.020(3) 0.014(3) 0.016(3) -0.002(3) -0.002(3) 0.001(3)
C37 0.017(3) 0.021(3) 0.009(3) 0.002(3) -0.001(3) 0.003(3)
C26 0.018(3) 0.017(3) 0.010(3) 0.002(3) 0.002(3) 0.001(3)
C27 0.011(3) 0.008(2) 0.012(3) -0.001(2) 0.002(3) -0.002(3)
C32 0.014(3) 0.010(3) 0.018(3) -0.004(3) -0.001(3) -0.003(2)
C36 0.023(3) 0.022(3) 0.016(4) -0.003(3) -0.011(3) 0.002(3)
C25 0.019(3) 0.014(3) 0.017(3) 0.005(3) 0.003(3) -0.001(3)
C2 0.021(3) 0.015(3) 0.007(3) 0.002(3) 0.000(3) -0.001(3)
C33 0.017(3) 0.016(3) 0.015(3) -0.002(3) 0.002(2) -0.002(3)
C29 0.023(3) 0.019(3) 0.008(3) 0.001(2) 0.004(3) 0.002(3)
C18 0.008(3) 0.010(2) 0.016(3) 0.003(2) 0.004(3) -0.001(2)
C4 0.019(3) 0.014(3) 0.007(3) 0.004(2) -0.001(2) -0.003(2)
C5 0.017(3) 0.014(3) 0.009(3) 0.005(3) 0.002(2) -0.008(3)
C6 0.014(2) 0.013(3) 0.009(3) -0.001(3) 0.001(2) 0.001(3)
C30 0.029(3) 0.015(3) 0.007(3) 0.001(3) -0.004(3) -0.002(3)
C14 0.017(3) 0.015(3) 0.014(3) -0.004(3) 0.006(3) 0.003(3)
C16 0.020(3) 0.030(4) 0.020(4) -0.001(3) 0.006(3) 0.002(3)
C34 0.018(3) 0.013(3) 0.028(4) 0.004(3) 0.004(3) 0.003(3)
C17 0.014(3) 0.007(2) 0.013(3) 0.000(2) -0.002(2) -0.001(2)
C3 0.018(3) 0.019(3) 0.005(3) 0.006(3) 0.001(2) 0.002(3)
C38 0.022(3) 0.031(4) 0.014(3) -0.002(3) 0.006(3) -0.008(3)
C28 0.020(3) 0.008(3) 0.013(3) -0.003(3) 0.000(3) 0.000(3)
C24 0.015(3) 0.014(3) 0.020(3) -0.004(3) 0.008(3) -0.002(2)
C35 0.013(3) 0.020(3) 0.032(4) 0.000(3) -0.005(3) 0.004(3)
C20 0.032(4) 0.015(3) 0.018(3) 0.000(3) 0.003(3) -0.001(3)
C19 0.013(3) 0.017(3) 0.017(3) -0.003(3) 0.004(2) 0.000(3)
C23 0.028(3) 0.014(3) 0.028(4) 0.000(3) 0.004(3) 0.003(3)
C012 0.021(3) 0.013(3) 0.017(3) 0.001(3) -0.003(3) 0.000(3)
C7 0.017(3) 0.017(3) 0.015(3) -0.003(3) -0.004(3) 0.005(3)
C12 0.032(4) 0.016(3) 0.036(4) -0.007(3) -0.015(3) 0.001(3)
C9 0.044(4) 0.026(4) 0.021(4) 0.007(3) 0.000(3) 0.014(3)
C40 0.044(4) 0.022(4) 0.024(4) 0.002(3) -0.002(3) -0.003(3)
C22 0.044(4) 0.014(3) 0.027(4) -0.005(3) 0.003(3) -0.005(3)
C13 0.027(3) 0.027(4) 0.025(4) -0.012(3) 0.002(3) -0.006(3)
C15 0.035(4) 0.027(3) 0.018(3) 0.004(3) 0.006(3) 0.004(3)
C8 0.029(4) 0.023(4) 0.022(4) -0.003(3) 0.003(3) 0.012(3)
C10 0.017(3) 0.031(3) 0.059(5) -0.016(3) 0.004(4) 0.011(3)
C21 0.039(4) 0.023(3) 0.021(4) -0.006(3) 0.004(3) -0.007(3)
C11 0.023(3) 0.013(3) 0.029(4) -0.002(3) -0.005(3) -0.005(3)
C39 0.039(4) 0.047(5) 0.045(5) 0.009(4) 0.001(4) 0.000(4)

loop_
_atom_type_symbol
_atom_type_description
_atom_type_scat_dispersion_real
_atom_type_scat_dispersion_imag
_atom_type_scat_source
C C 0.0033 0.0016 'International Tables Vol C Tables 4.2.6.8 and 6.1.1.4'
H H 0.0000 0.0000 'International Tables Vol C Tables 4.2.6.8 and 6.1.1.4'
Cl Cl 0.1484 0.1585 'International Tables Vol C Tables 4.2.6.8 and 6.1.1.4'
N N 0.0061 0.0033 'International Tables Vol C Tables 4.2.6.8 and 6.1.1.4'
P P 0.1023 0.0942 'International Tables Vol C Tables 4.2.6.8 and 6.1.1.4'
Pd Pd -0.9988 1.0072 'International Tables Vol C Tables 4.2.6.8 and 6.1.1.4'

loop_
_geom_angle_atom_site_label_1
_geom_angle_atom_site_label_2
_geom_angle_atom_site_label_3
_geom_angle
Cl1 Pd01 Cl2 90.43(5)
P1 Pd01 Cl2 178.05(5)
P1 Pd01 Cl1 88.29(5)
C27 Pd01 Cl2 95.81(14)
C27 Pd01 Cl1 172.66(14)
C27 Pd01 P1 85.58(14)
C1 P1 Pd01 116.4(2)
C1 P1 C14 103.4(3)
C14 P1 Pd01 114.80(19)
C17 P1 Pd01 105.08(18)
C17 P1 C1 103.9(3)
C17 P1 C14 113.0(3)
C37 N1 C38 115.1(5)
C28 N1 C37 122.0(5)
C28 N1 C38 122.2(5)
C2 C1 P1 121.4(5)
C2 C1 C6 119.3(5)
C6 C1 P1 119.3(4)
C32 C31 C30 117.7(5)
C36 C31 C32 120.6(6)
C36 C31 C30 121.6(6)
N1 C37 H37A 109.5
N1 C37 H37B 109.5
N1 C37 H37C 109.5
H37A C37 H37B 109.5
H37A C37 H37C 109.5
H37B C37 H37C 109.5
C25 C26 H26 119.7
C25 C26 C17 120.6(6)
C17 C26 H26 119.7
C32 C27 Pd01 99.4(3)
C32 C27 C18 109.6(4)
C18 C27 Pd01 111.9(3)
C28 C27 Pd01 101.4(3)
C28 C27 C32 114.9(5)
C28 C27 C18 117.8(5)
C31 C32 C27 122.0(5)
C33 C32 C31 117.1(5)
C33 C32 C27 121.0(5)
C31 C36 H36 119.4
C35 C36 C31 121.3(6)
C35 C36 H36 119.4
C26 C25 H25 119.9
C26 C25 C24 120.2(6)
C24 C25 H25 119.9
C1 C2 H2 119.1
C1 C2 C3 121.8(6)
C3 C2 H2 119.1
C32 C33 H33 119.3
C34 C33 C32 121.5(6)
C34 C33 H33 119.3
C30 C29 H29 119.2
C30 C29 C28 121.6(5)
C28 C29 H29 119.2
C17 C18 C27 121.9(4)
C17 C18 C19 118.7(5)
C19 C18 C27 119.3(5)
C5 C4 H4 118.8
C3 C4 H4 118.8
C3 C4 C5 122.4(5)
C4 C5 C012 122.4(5)
C6 C5 C4 117.9(5)
C6 C5 C012 119.7(5)
C1 C6 C5 121.2(5)
C1 C6 H6 119.4
C5 C6 H6 119.4
C31 C30 H30 118.3
C29 C30 C31 123.5(6)
C29 C30 H30 118.3
P1 C14 H14 105.6
C16 C14 P1 113.0(4)
C16 C14 H14 105.6
C16 C14 C15 112.0(5)
C15 C14 P1 114.2(4)
C15 C14 H14 105.6
C14 C16 H16A 109.5
C14 C16 H16B 109.5
C14 C16 H16C 109.5
H16A C16 H16B 109.5
H16A C16 H16C 109.5
H16B C16 H16C 109.5
C33 C34 H34 119.5
C33 C34 C35 121.1(6)
C35 C34 H34 119.5
C26 C17 P1 123.4(4)
C18 C17 P1 114.8(4)
C18 C17 C26 121.5(5)
C2 C3 C7 119.7(5)
C4 C3 C2 117.5(5)
C4 C3 C7 122.8(5)
N1 C38 H38A 109.5
N1 C38 H38B 109.5
N1 C38 H38C 109.5
H38A C38 H38B 109.5
H38A C38 H38C 109.5
H38B C38 H38C 109.5
N1 C28 C27 122.8(5)
N1 C28 C29 117.2(5)
C29 C28 C27 120.0(5)
C25 C24 C19 120.0(5)
C23 C24 C25 120.6(6)
C23 C24 C19 119.4(6)
C36 C35 C34 118.5(6)
C36 C35 H35 120.8
C34 C35 H35 120.8
C19 C20 H20 120.0
C21 C20 H20 120.0
C21 C20 C19 120.1(6)
C24 C19 C18 118.8(5)
C20 C19 C18 122.8(5)
C20 C19 C24 118.4(5)
C24 C23 H23 119.4
C22 C23 C24 121.2(6)
C22 C23 H23 119.4
C5 C012 C13 107.8(5)
C12 C012 C5 110.5(5)
C12 C012 C13 109.3(5)
C11 C012 C5 111.8(5)
C11 C012 C12 107.7(5)
C11 C012 C13 109.7(5)
C3 C7 C9 108.1(5)
C3 C7 C10 111.4(5)
C8 C7 C3 112.1(5)
C8 C7 C9 108.4(5)
C8 C7 C10 107.5(5)
C10 C7 C9 109.3(5)
C012 C12 H12A 109.5
C012 C12 H12B 109.5
C012 C12 H12C 109.5
H12A C12 H12B 109.5
H12A C12 H12C 109.5
H12B C12 H12C 109.5
C7 C9 H9A 109.5
C7 C9 H9B 109.5
C7 C9 H9C 109.5
H9A C9 H9B 109.5
H9A C9 H9C 109.5
H9B C9 H9C 109.5
Cl4 C40 H40A 109.0
Cl4 C40 H40B 109.0
Cl3 C40 Cl4 112.8(4)
Cl3 C40 H40A 109.0
Cl3 C40 H40B 109.0
H40A C40 H40B 107.8
C23 C22 H22 120.3
C23 C22 C21 119.4(6)
C21 C22 H22 120.3
C012 C13 H13A 109.5
C012 C13 H13B 109.5
C012 C13 H13C 109.5
H13A C13 H13B 109.5
H13A C13 H13C 109.5
H13B C13 H13C 109.5
C14 C15 H15A 109.5
C14 C15 H15B 109.5
C14 C15 H15C 109.5
H15A C15 H15B 109.5
H15A C15 H15C 109.5
H15B C15 H15C 109.5
C7 C8 H8A 109.5
C7 C8 H8B 109.5
C7 C8 H8C 109.5
H8A C8 H8B 109.5
H8A C8 H8C 109.5
H8B C8 H8C 109.5
C7 C10 H10A 109.5
C7 C10 H10B 109.5
C7 C10 H10C 109.5
H10A C10 H10B 109.5
H10A C10 H10C 109.5
H10B C10 H10C 109.5
C20 C21 C22 121.6(6)
C20 C21 H21 119.2
C22 C21 H21 119.2
C012 C11 H11A 109.5
C012 C11 H11B 109.5
C012 C11 H11C 109.5
H11A C11 H11B 109.5
H11A C11 H11C 109.5
H11B C11 H11C 109.5
Cl5 C39 Cl6 112.3(4)
Cl5 C39 H39A 109.1
Cl5 C39 H39B 109.1
Cl6 C39 H39A 109.1
Cl6 C39 H39B 109.1
H39A C39 H39B 107.9

loop_
_geom_bond_atom_site_label_1
_geom_bond_atom_site_label_2
_geom_bond_distance
Pd01 Cl2 2.3674(14)
Pd01 Cl1 2.3594(13)
Pd01 P1 2.2127(15)
Pd01 C27 2.175(5)
P1 C1 1.833(6)
P1 C14 1.845(6)
P1 C17 1.810(5)
Cl5 C39 1.733(8)
Cl4 C40 1.752(7)
Cl6 C39 1.776(8)
Cl3 C40 1.711(7)
N1 C37 1.454(7)
N1 C38 1.467(7)
N1 C28 1.341(7)
C1 C2 1.385(8)
C1 C6 1.390(8)
C31 C32 1.411(8)
C31 C36 1.396(8)
C31 C30 1.427(8)
C37 H37A 0.9600
C37 H37B 0.9600
C37 H37C 0.9600
C26 H26 0.9300
C26 C25 1.362(8)
C26 C17 1.411(8)
C27 C32 1.502(7)
C27 C18 1.540(7)
C27 C28 1.475(8)
C32 C33 1.401(8)
C36 H36 0.9300
C36 C35 1.380(9)
C25 H25 0.9300
C25 C24 1.412(8)
C2 H2 0.9300
C2 C3 1.397(8)
C33 H33 0.9300
C33 C34 1.385(8)
C29 H29 0.9300
C29 C30 1.343(8)
C29 C28 1.427(8)
C18 C17 1.378(7)
C18 C19 1.441(7)
C4 H4 0.9300
C4 C5 1.404(8)
C4 C3 1.392(8)
C5 C6 1.394(7)
C5 C012 1.536(8)
C6 H6 0.9300
C30 H30 0.9300
C14 H14 0.9800
C14 C16 1.515(8)
C14 C15 1.535(8)
C16 H16A 0.9600
C16 H16B 0.9600
C16 H16C 0.9600
C34 H34 0.9300
C34 C35 1.388(9)
C3 C7 1.530(8)
C38 H38A 0.9600
C38 H38B 0.9600
C38 H38C 0.9600
C24 C19 1.424(8)
C24 C23 1.407(8)
C35 H35 0.9300
C20 H20 0.9300
C20 C19 1.421(8)
C20 C21 1.364(8)
C23 H23 0.9300
C23 C22 1.364(9)
C012 C12 1.529(8)
C012 C13 1.541(8)
C012 C11 1.528(8)
C7 C9 1.534(9)
C7 C8 1.521(8)
C7 C10 1.531(8)
C12 H12A 0.9600
C12 H12B 0.9600
C12 H12C 0.9600
C9 H9A 0.9600
C9 H9B 0.9600
C9 H9C 0.9600
C40 H40A 0.9700
C40 H40B 0.9700
C22 H22 0.9300
C22 C21 1.407(9)
C13 H13A 0.9600
C13 H13B 0.9600
C13 H13C 0.9600
C15 H15A 0.9600
C15 H15B 0.9600
C15 H15C 0.9600
C8 H8A 0.9600
C8 H8B 0.9600
C8 H8C 0.9600
C10 H10A 0.9600
C10 H10B 0.9600
C10 H10C 0.9600
C21 H21 0.9300
C11 H11A 0.9600
C11 H11B 0.9600
C11 H11C 0.9600
C39 H39A 0.9700
C39 H39B 0.9700

loop_
_geom_torsion_atom_site_label_1
_geom_torsion_atom_site_label_2
_geom_torsion_atom_site_label_3
_geom_torsion_atom_site_label_4
_geom_torsion
Pd01 P1 C1 C2 107.1(5)
Pd01 P1 C1 C6 -71.1(5)
Pd01 P1 C14 C16 -42.5(5)
Pd01 P1 C14 C15 -172.2(4)
Pd01 P1 C17 C26 -180.0(4)
Pd01 P1 C17 C18 -6.7(4)
Pd01 C27 C32 C31 -100.9(5)
Pd01 C27 C32 C33 79.4(5)
Pd01 C27 C18 C17 -8.9(6)
Pd01 C27 C18 C19 174.6(4)
Pd01 C27 C28 N1 -79.4(6)
Pd01 C27 C28 C29 100.3(5)
P1 C1 C2 C3 -176.9(4)
P1 C1 C6 C5 178.1(4)
C1 P1 C14 C16 -170.4(4)
C1 P1 C14 C15 60.0(5)
C1 P1 C17 C26 -57.2(5)
C1 P1 C17 C18 116.0(4)
C1 C2 C3 C4 -1.5(8)
C1 C2 C3 C7 -178.5(5)
C31 C32 C33 C34 1.3(9)
C31 C36 C35 C34 0.7(9)
C37 N1 C28 C27 9.2(8)
C37 N1 C28 C29 -170.4(5)
C26 C25 C24 C19 1.7(8)
C26 C25 C24 C23 -179.0(5)
C27 C32 C33 C34 -179.0(5)
C27 C18 C17 P1 10.5(7)
C27 C18 C17 C26 -176.1(5)
C27 C18 C19 C24 178.6(5)
C27 C18 C19 C20 -2.8(8)
C32 C31 C36 C35 0.7(9)
C32 C31 C30 C29 -0.6(9)
C32 C27 C18 C17 100.3(6)
C32 C27 C18 C19 -76.1(6)
C32 C27 C28 N1 174.6(5)
C32 C27 C28 C29 -5.8(7)
C32 C33 C34 C35 -0.1(9)
C36 C31 C32 C27 178.7(5)
C36 C31 C32 C33 -1.6(9)
C36 C31 C30 C29 177.4(6)
C25 C26 C17 P1 170.9(4)
C25 C26 C17 C18 -1.9(8)
C25 C24 C19 C18 -3.2(8)
C25 C24 C19 C20 178.2(5)
C25 C24 C23 C22 179.9(6)
C2 C1 C6 C5 -0.1(8)
C2 C3 C7 C9 82.2(7)
C2 C3 C7 C8 -37.2(7)
C2 C3 C7 C10 -157.7(5)
C33 C34 C35 C36 -1.0(9)
C18 C27 C32 C31 141.7(5)
C18 C27 C32 C33 -38.0(7)
C18 C27 C28 N1 43.1(7)
C18 C27 C28 C29 -137.3(5)
C4 C5 C6 C1 -0.7(8)
C4 C5 C012 C12 -131.7(6)
C4 C5 C012 C13 108.9(6)
C4 C5 C012 C11 -11.7(8)
C4 C3 C7 C9 -94.7(6)
C4 C3 C7 C8 146.0(6)
C4 C3 C7 C10 25.4(8)
C5 C4 C3 C2 0.6(8)
C5 C4 C3 C7 177.5(5)
C6 C1 C2 C3 1.3(9)
C6 C5 C012 C12 51.6(7)
C6 C5 C012 C13 -67.8(7)
C6 C5 C012 C11 171.5(5)
C30 C31 C32 C27 -3.3(8)
C30 C31 C32 C33 176.4(5)
C30 C31 C36 C35 -177.3(6)
C30 C29 C28 N1 -177.9(5)
C30 C29 C28 C27 2.4(8)
C14 P1 C1 C2 -126.1(5)
C14 P1 C1 C6 55.7(5)
C14 P1 C17 C26 54.1(5)
C14 P1 C17 C18 -132.6(4)
C17 P1 C1 C2 -7.9(6)
C17 P1 C1 C6 173.9(4)
C17 P1 C14 C16 77.9(5)
C17 P1 C14 C15 -51.7(5)
C17 C26 C25 C24 0.8(9)
C17 C18 C19 C24 2.1(8)
C17 C18 C19 C20 -179.3(5)
C3 C4 C5 C6 0.5(8)
C3 C4 C5 C012 -176.3(5)
C38 N1 C28 C27 178.8(5)
C38 N1 C28 C29 -0.9(8)
C28 C27 C32 C31 6.3(8)
C28 C27 C32 C33 -173.3(5)
C28 C27 C18 C17 -125.8(5)
C28 C27 C18 C19 57.8(7)
C28 C29 C30 C31 1.0(9)
C24 C23 C22 C21 2.2(10)
C19 C18 C17 P1 -173.0(4)
C19 C18 C17 C26 0.4(8)
C19 C24 C23 C22 -0.8(9)
C19 C20 C21 C22 -0.3(10)
C23 C24 C19 C18 177.5(5)
C23 C24 C19 C20 -1.1(8)
C23 C22 C21 C20 -1.7(10)
C012 C5 C6 C1 176.1(5)
C21 C20 C19 C18 -176.9(5)
C21 C20 C19 C24 1.7(9)
